data_7234829
loop_
_publ_author_name
'Madoka Yamaguchi'
'Shunichiro Ito'
'Amane Hirose'
'Kazuo Tanaka'
'Yoshiki Chujo'

_publ_section_title
;
 Modulation of sensitivity to mechanical stimulus in mechanofluorochromic
 properties by altering substituent positions in solid-state emissive
 diiodo boron diiminates
;
_journal_name_full 'Journal of Materials Chemistry C'
_journal_page_first 5314
_journal_page_last 5319
_journal_paper_doi 10.1039/C6TC01111J
_journal_volume 4
_journal_year 2016
_chemical_formula_sum 'C27 H19 B F2 I2 N2 O0'
_chemical_formula_weight 674.05
_space_group_crystal_system triclinic
_space_group_IT_number 2
_space_group_name_Hall '-P 1'
_space_group_name_H-M_alt 'P -1'
_atom_sites_solution_hydrogens geom
_cell_angle_alpha 104.363(7)
_cell_angle_beta 99.942(7)
_cell_angle_gamma 99.426(7)
_cell_formula_units_Z 2
_cell_length_a 9.714(2)
_cell_length_b 10.007(2)
_cell_length_c 13.415(3)
_cell_measurement_reflns_used 8088
_cell_measurement_temperature 93(2)
_cell_measurement_theta_max 55.06
_cell_measurement_theta_min 6.06
_cell_volume 1214.8(4)
_computing_structure_refinement 'SHELXL-2014/7 (Sheldrick, 2014)'
_diffrn_ambient_temperature 93(2)
_diffrn_measured_fraction_theta_full 0.992
_diffrn_measured_fraction_theta_max 0.989
_diffrn_measurement_device_type goniometer
_diffrn_radiation_type MoK\a
_diffrn_radiation_wavelength 0.71075
_diffrn_reflns_av_R_equivalents 0.0839
_diffrn_reflns_av_unetI/netI 0.1166
_diffrn_reflns_Laue_measured_fraction_full 0.992
_diffrn_reflns_Laue_measured_fraction_max 0.989
_diffrn_reflns_limit_h_max 12
_diffrn_reflns_limit_h_min -12
_diffrn_reflns_limit_k_max 11
_diffrn_reflns_limit_k_min -12
_diffrn_reflns_limit_l_max 17
_diffrn_reflns_limit_l_min -17
_diffrn_reflns_number 11188
_diffrn_reflns_point_group_measured_fraction_full 0.992
_diffrn_reflns_point_group_measured_fraction_max 0.989
_diffrn_reflns_theta_full 25.242
_diffrn_reflns_theta_max 27.480
_diffrn_reflns_theta_min 3.031
_exptl_absorpt_coefficient_mu 2.623
_exptl_absorpt_correction_type none
_exptl_crystal_colour yellow
_exptl_crystal_density_diffrn 1.843
_exptl_crystal_description equiaxed
_exptl_crystal_F_000 648
_exptl_crystal_size_max 0.100
_exptl_crystal_size_mid 0.100
_exptl_crystal_size_min 0.100
_refine_diff_density_max 2.054
_refine_diff_density_min -2.616
_refine_diff_density_rms 0.222
_refine_ls_extinction_coef .
_refine_ls_extinction_method none
_refine_ls_goodness_of_fit_ref 1.187
_refine_ls_hydrogen_treatment constr
_refine_ls_matrix_type full
_refine_ls_number_parameters 307
_refine_ls_number_reflns 5505
_refine_ls_number_restraints 0
_refine_ls_restrained_S_all 1.187
_refine_ls_R_factor_all 0.1048
_refine_ls_R_factor_gt 0.0810
_refine_ls_shift/su_max 0.000
_refine_ls_shift/su_mean 0.000
_refine_ls_structure_factor_coef Fsqd
_refine_ls_weighting_details 'w=1/[\s^2^(Fo^2^)+(0.1000P)^2^] where P=(Fo^2^+2Fc^2^)/3'
_refine_ls_weighting_scheme calc
_refine_ls_wR_factor_gt 0.2002
_refine_ls_wR_factor_ref 0.2198
_reflns_Friedel_coverage 0.000
_reflns_Friedel_fraction_full .
_reflns_Friedel_fraction_max .
_reflns_number_gt 4020
_reflns_number_total 5505
_reflns_threshold_expression 'I > 2\s(I)'
_cod_data_source_file J-Mater-Chem-C-2016-4-5314.cif
_cod_data_source_block 3
_cod_original_cell_volume 1214.8(5)
_cod_database_code 7234829
_shelx_space_group_comment
;
The symmetry employed for this shelxl refinement is uniquely defined
by the following loop, which should always be used as a source of
symmetry information in preference to the above space-group names.
They are only intended as comments.
;
_shelx_estimated_absorpt_t_min 0.779
_shelx_estimated_absorpt_t_max 0.779

loop_
_space_group_symop_operation_xyz
'x, y, z'
'-x, -y, -z'

loop_
_atom_site_label
_atom_site_type_symbol
_atom_site_fract_x
_atom_site_fract_y
_atom_site_fract_z
_atom_site_U_iso_or_equiv
_atom_site_adp_type
_atom_site_occupancy
_atom_site_site_symmetry_order
_atom_site_calc_flag
_atom_site_refinement_flags_posn
_atom_site_refinement_flags_adp
_atom_site_refinement_flags_occupancy
_atom_site_disorder_assembly
_atom_site_disorder_group
I001 I 0.11218(6) 0.11094(6) -0.08127(4) 0.0464(2) Uani 1 1 d . . . . .
I002 I 0.68601(6) 1.24591(5) 0.99772(4) 0.0469(2) Uani 1 1 d . . . . .
F003 F 0.1267(4) 0.5302(4) 0.4247(3) 0.0394(10) Uani 1 1 d . . . . .
F004 F 0.1112(4) 0.7016(5) 0.3418(3) 0.0397(10) Uani 1 1 d . . . . .
N005 N 0.2781(7) 0.7644(6) 0.5108(5) 0.0341(14) Uani 1 1 d . . . . .
N006 N 0.3199(7) 0.5979(7) 0.3469(5) 0.0372(15) Uani 1 1 d . . . . .
C007 C 0.1747(8) 0.2693(8) 0.0638(6) 0.0338(16) Uani 1 1 d . . . . .
C008 C 0.1820(8) 0.8428(8) 0.5584(6) 0.0320(16) Uani 1 1 d . . . . .
C009 C 0.6038(9) 1.0904(8) 0.8525(6) 0.0365(17) Uani 1 1 d . . . . .
C00A C 0.4184(8) 0.7975(7) 0.5512(6) 0.0323(16) Uani 1 1 d . . . . .
C00B C 0.6071(8) 1.0013(7) 0.6696(6) 0.0336(16) Uani 1 1 d . . . . .
H1 H 0.6506 1.0045 0.6118 0.040 Uiso 1 1 calc R U . . .
C00C C 0.1307(8) 0.3951(9) 0.0723(6) 0.0393(18) Uani 1 1 d . . . . .
H2 H 0.0689 0.4081 0.0140 0.047 Uiso 1 1 calc R U . . .
C00D C 0.5617(8) 0.6168(8) 0.2293(6) 0.0377(17) Uani 1 1 d . . . . .
H3 H 0.4822 0.6480 0.1979 0.045 Uiso 1 1 calc R U . . .
C00E C 0.2674(8) 0.4843(8) 0.2503(6) 0.0328(16) Uani 1 1 d . . . . .
C00F C 0.4605(8) 0.6432(7) 0.3899(6) 0.0316(16) Uani 1 1 d . . . . .
C00G C 0.2621(8) 0.2483(8) 0.1511(6) 0.0383(18) Uani 1 1 d . . . . .
H4 H 0.2895 0.1604 0.1464 0.046 Uiso 1 1 calc R U . . .
C00H C 0.4228(8) 0.8913(8) 0.7432(6) 0.0352(16) Uani 1 1 d . . . . .
H5 H 0.3421 0.8189 0.7360 0.042 Uiso 1 1 calc R U . . .
C00I C 0.7801(9) 0.5396(9) 0.2214(7) 0.045(2) Uani 1 1 d . . . . .
H6 H 0.8507 0.5156 0.1834 0.054 Uiso 1 1 calc R U . . .
C00J C 0.1772(9) 0.5026(9) 0.1665(6) 0.0431(19) Uani 1 1 d . . . . .
H7 H 0.1465 0.5891 0.1729 0.052 Uiso 1 1 calc R U . . .
C00K C 0.4819(8) 0.8981(8) 0.6560(6) 0.0346(16) Uani 1 1 d . . . . .
C00L C 0.5700(8) 0.5993(8) 0.3300(6) 0.0336(16) Uani 1 1 d . . . . .
C00M C 0.4826(8) 0.9903(8) 0.8398(6) 0.0360(17) Uani 1 1 d . . . . .
H8 H 0.4392 0.9889 0.8979 0.043 Uiso 1 1 calc R U . . .
C00N C 0.6654(8) 1.0964(8) 0.7664(6) 0.0385(17) Uani 1 1 d . . . . .
H9 H 0.7484 1.1670 0.7752 0.046 Uiso 1 1 calc R U . . .
C00O C 0.5096(8) 0.7351(8) 0.4919(6) 0.0332(16) Uani 1 1 d . . . . .
H19 H 0.6091 0.7565 0.5227 0.040 Uiso 1 1 calc R U . . .
C00P C 0.7910(8) 0.5247(9) 0.3201(7) 0.045(2) Uani 1 1 d . . . . .
H10 H 0.8702 0.4935 0.3519 0.054 Uiso 1 1 calc R U . . .
C00Q C 0.6852(8) 0.5558(8) 0.3741(6) 0.0381(17) Uani 1 1 d . . . . .
H11 H 0.6934 0.5463 0.4435 0.046 Uiso 1 1 calc R U . . .
C00R C 0.6659(8) 0.5897(9) 0.1745(6) 0.0424(19) Uani 1 1 d . . . . .
H12 H 0.6610 0.6044 0.1068 0.051 Uiso 1 1 calc R U . . .
C00S C -0.0028(8) 0.9953(9) 0.6485(6) 0.0395(18) Uani 1 1 d . . . . .
H13 H -0.0661 1.0470 0.6794 0.047 Uiso 1 1 calc R U . . .
C00T C 0.0610(8) 0.7723(9) 0.5806(6) 0.0373(17) Uani 1 1 d . . . . .
H14 H 0.0409 0.6723 0.5649 0.045 Uiso 1 1 calc R U . . .
C00U C -0.0309(8) 0.8488(9) 0.6260(7) 0.042(2) Uani 1 1 d . . . . .
H15 H -0.1135 0.8007 0.6418 0.051 Uiso 1 1 calc R U . . .
C00V C 0.3074(8) 0.3561(8) 0.2434(6) 0.0358(17) Uani 1 1 d . . . . .
H16 H 0.3665 0.3429 0.3029 0.043 Uiso 1 1 calc R U . . .
C00W C 0.2103(8) 0.9888(8) 0.5814(6) 0.0369(17) Uani 1 1 d . . . . .
H17 H 0.2937 1.0370 0.5667 0.044 Uiso 1 1 calc R U . . .
C00X C 0.1176(8) 1.0654(8) 0.6258(6) 0.0379(17) Uani 1 1 d . . . . .
H18 H 0.1369 1.1654 0.6403 0.045 Uiso 1 1 calc R U . . .
B00Y B 0.2054(9) 0.6500(10) 0.4060(7) 0.0342(18) Uani 1 1 d . . . . .

loop_
_atom_site_aniso_label
_atom_site_aniso_U_11
_atom_site_aniso_U_22
_atom_site_aniso_U_33
_atom_site_aniso_U_23
_atom_site_aniso_U_13
_atom_site_aniso_U_12
I001 0.0538(4) 0.0392(4) 0.0405(3) 0.0020(3) 0.0143(3) 0.0049(3)
I002 0.0614(4) 0.0383(4) 0.0355(3) 0.0069(3) 0.0122(3) -0.0004(3)
F003 0.035(2) 0.031(2) 0.049(3) 0.007(2) 0.015(2) -0.0021(19)
F004 0.035(2) 0.041(2) 0.043(2) 0.009(2) 0.0117(19) 0.009(2)
N005 0.033(3) 0.030(3) 0.045(4) 0.015(3) 0.017(3) 0.007(3)
N006 0.033(3) 0.037(4) 0.041(4) 0.007(3) 0.013(3) 0.006(3)
C007 0.031(4) 0.038(4) 0.029(4) 0.005(3) 0.005(3) 0.009(3)
C008 0.032(4) 0.039(4) 0.028(4) 0.014(3) 0.005(3) 0.012(3)
C009 0.046(4) 0.036(4) 0.031(4) 0.009(3) 0.012(3) 0.016(4)
C00A 0.038(4) 0.024(4) 0.039(4) 0.013(3) 0.017(3) 0.001(3)
C00B 0.028(3) 0.028(4) 0.044(4) 0.010(3) 0.015(3) -0.003(3)
C00C 0.028(4) 0.045(5) 0.043(4) 0.012(4) 0.003(3) 0.009(4)
C00D 0.039(4) 0.028(4) 0.044(4) 0.007(3) 0.008(4) 0.008(3)
C00E 0.035(4) 0.030(4) 0.035(4) 0.010(3) 0.009(3) 0.010(3)
C00F 0.033(4) 0.025(4) 0.035(4) 0.006(3) 0.010(3) 0.001(3)
C00G 0.031(4) 0.039(4) 0.048(5) 0.013(4) 0.016(4) 0.006(3)
C00H 0.029(3) 0.038(4) 0.041(4) 0.016(4) 0.008(3) 0.006(3)
C00I 0.042(4) 0.041(5) 0.044(5) -0.006(4) 0.017(4) 0.007(4)
C00J 0.043(4) 0.045(5) 0.044(5) 0.012(4) 0.018(4) 0.007(4)
C00K 0.032(4) 0.035(4) 0.033(4) 0.009(3) 0.006(3) 0.002(3)
C00L 0.031(4) 0.033(4) 0.036(4) 0.008(3) 0.009(3) 0.004(3)
C00M 0.040(4) 0.036(4) 0.035(4) 0.011(3) 0.017(3) 0.008(4)
C00N 0.037(4) 0.037(4) 0.043(4) 0.010(4) 0.012(4) 0.009(4)
C00O 0.028(3) 0.039(4) 0.032(4) 0.009(3) 0.007(3) 0.006(3)
C00P 0.030(4) 0.033(4) 0.068(6) 0.003(4) 0.018(4) 0.002(4)
C00Q 0.037(4) 0.033(4) 0.041(4) 0.008(4) 0.001(3) 0.009(4)
C00R 0.036(4) 0.047(5) 0.036(4) 0.003(4) 0.008(3) 0.000(4)
C00S 0.036(4) 0.053(5) 0.033(4) 0.011(4) 0.003(3) 0.024(4)
C00T 0.039(4) 0.043(4) 0.035(4) 0.021(4) 0.005(3) 0.009(4)
C00U 0.033(4) 0.047(5) 0.050(5) 0.017(4) 0.017(4) 0.002(4)
C00V 0.030(4) 0.045(4) 0.042(4) 0.023(4) 0.011(3) 0.013(3)
C00W 0.043(4) 0.032(4) 0.038(4) 0.011(3) 0.017(4) 0.007(4)
C00X 0.038(4) 0.038(4) 0.036(4) 0.011(4) 0.003(3) 0.009(4)
B00Y 0.031(4) 0.035(5) 0.037(4) 0.015(4) 0.002(4) 0.011(4)

loop_
_atom_type_symbol
_atom_type_description
_atom_type_scat_dispersion_real
_atom_type_scat_dispersion_imag
_atom_type_scat_source
C C 0.0033 0.0016 'International Tables Vol C Tables 4.2.6.8 and 6.1.1.4'
H H 0.0000 0.0000 'International Tables Vol C Tables 4.2.6.8 and 6.1.1.4'
O O 0.0106 0.0060 'International Tables Vol C Tables 4.2.6.8 and 6.1.1.4'
N N 0.0061 0.0033 'International Tables Vol C Tables 4.2.6.8 and 6.1.1.4'
B B 0.0013 0.0007 'International Tables Vol C Tables 4.2.6.8 and 6.1.1.4'
F F 0.0171 0.0103 'International Tables Vol C Tables 4.2.6.8 and 6.1.1.4'
I I -0.4742 1.8119 'International Tables Vol C Tables 4.2.6.8 and 6.1.1.4'

loop_
_geom_angle_atom_site_label_1
_geom_angle_atom_site_label_2
_geom_angle_atom_site_label_3
_geom_angle
_geom_angle_site_symmetry_1
_geom_angle_site_symmetry_3
C00A N005 C008 121.7(6) . .
C00A N005 B00Y 123.9(6) . .
C008 N005 B00Y 114.2(6) . .
C00F N006 C00E 121.2(6) . .
C00F N006 B00Y 121.7(6) . .
C00E N006 B00Y 116.5(6) . .
C00C C007 C00G 120.2(7) . .
C00C C007 I001 119.4(5) . .
C00G C007 I001 120.5(6) . .
C00W C008 C00T 119.8(7) . .
C00W C008 N005 120.0(6) . .
C00T C008 N005 120.2(7) . .
C00M C009 C00N 120.0(7) . .
C00M C009 I002 119.8(5) . .
C00N C009 I002 119.9(6) . .
N005 C00A C00O 119.2(7) . .
N005 C00A C00K 122.0(6) . .
C00O C00A C00K 118.8(7) . .
C00N C00B C00K 119.7(7) . .
C00N C00B H1 120.1 . .
C00K C00B H1 120.1 . .
C007 C00C C00J 119.6(7) . .
C007 C00C H2 120.2 . .
C00J C00C H2 120.2 . .
C00R C00D C00L 121.4(8) . .
C00R C00D H3 119.3 . .
C00L C00D H3 119.3 . .
C00J C00E C00V 120.3(7) . .
C00J C00E N006 120.2(7) . .
C00V C00E N006 119.5(7) . .
N006 C00F C00O 120.8(6) . .
N006 C00F C00L 121.4(6) . .
C00O C00F C00L 117.8(6) . .
C00V C00G C007 119.3(7) . .
C00V C00G H4 120.4 . .
C007 C00G H4 120.4 . .
C00M C00H C00K 119.7(6) . .
C00M C00H H5 120.1 . .
C00K C00H H5 120.1 . .
C00P C00I C00R 121.1(7) . .
C00P C00I H6 119.5 . .
C00R C00I H6 119.5 . .
C00E C00J C00C 120.2(8) . .
C00E C00J H7 119.9 . .
C00C C00J H7 119.9 . .
C00H C00K C00B 119.3(7) . .
C00H C00K C00A 121.3(6) . .
C00B C00K C00A 119.4(6) . .
C00Q C00L C00D 118.5(7) . .
C00Q C00L C00F 122.2(7) . .
C00D C00L C00F 119.0(7) . .
C009 C00M C00H 120.6(6) . .
C009 C00M H8 119.7 . .
C00H C00M H8 119.7 . .
C00B C00N C009 120.5(7) . .
C00B C00N H9 119.8 . .
C009 C00N H9 119.8 . .
C00F C00O C00A 123.1(7) . .
C00F C00O H19 118.4 . .
C00A C00O H19 118.4 . .
C00I C00P C00Q 119.2(8) . .
C00I C00P H10 120.4 . .
C00Q C00P H10 120.4 . .
C00L C00Q C00P 121.6(8) . .
C00L C00Q H11 119.2 . .
C00P C00Q H11 119.2 . .
C00D C00R C00I 118.2(8) . .
C00D C00R H12 120.9 . .
C00I C00R H12 120.9 . .
C00X C00S C00U 119.8(7) . .
C00X C00S H13 120.1 . .
C00U C00S H13 120.1 . .
C008 C00T C00U 119.7(8) . .
C008 C00T H14 120.2 . .
C00U C00T H14 120.2 . .
C00T C00U C00S 120.5(7) . .
C00T C00U H15 119.8 . .
C00S C00U H15 119.8 . .
C00G C00V C00E 120.3(7) . .
C00G C00V H16 119.8 . .
C00E C00V H16 119.8 . .
C008 C00W C00X 120.6(7) . .
C008 C00W H17 119.7 . .
C00X C00W H17 119.7 . .
C00S C00X C00W 119.7(7) . .
C00S C00X H18 120.2 . .
C00W C00X H18 120.2 . .
F004 B00Y F003 108.1(6) . .
F004 B00Y N005 110.7(7) . .
F003 B00Y N005 110.8(6) . .
F004 B00Y N006 110.1(6) . .
F003 B00Y N006 106.6(6) . .
N005 B00Y N006 110.5(6) . .

loop_
_geom_bond_atom_site_label_1
_geom_bond_atom_site_label_2
_geom_bond_distance
_geom_bond_site_symmetry_2
I001 C007 2.101(8) .
I002 C009 2.099(8) .
F003 B00Y 1.414(9) .
F004 B00Y 1.396(9) .
N005 C00A 1.330(9) .
N005 C008 1.447(9) .
N005 B00Y 1.543(11) .
N006 C00F 1.342(9) .
N006 C00E 1.443(10) .
N006 B00Y 1.557(10) .
C007 C00C 1.380(11) .
C007 C00G 1.405(11) .
C008 C00W 1.386(10) .
C008 C00T 1.386(10) .
C009 C00M 1.371(11) .
C009 C00N 1.400(10) .
C00A C00O 1.409(10) .
C00A C00K 1.472(10) .
C00B C00N 1.367(11) .
C00B C00K 1.413(10) .
C00B H1 0.9500 .
C00C C00J 1.389(11) .
C00C H2 0.9500 .
C00D C00R 1.373(10) .
C00D C00L 1.395(11) .
C00D H3 0.9500 .
C00E C00J 1.371(11) .
C00E C00V 1.386(10) .
C00F C00O 1.397(10) .
C00F C00L 1.498(10) .
C00G C00V 1.373(11) .
C00G H4 0.9500 .
C00H C00M 1.383(11) .
C00H C00K 1.400(10) .
C00H H5 0.9500 .
C00I C00P 1.357(12) .
C00I C00R 1.405(12) .
C00I H6 0.9500 .
C00J H7 0.9500 .
C00L C00Q 1.361(10) .
C00M H8 0.9500 .
C00N H9 0.9500 .
C00O H19 0.9500 .
C00P C00Q 1.389(11) .
C00P H10 0.9500 .
C00Q H11 0.9500 .
C00R H12 0.9500 .
C00S C00X 1.383(11) .
C00S C00U 1.391(12) .
C00S H13 0.9500 .
C00T C00U 1.391(11) .
C00T H14 0.9500 .
C00U H15 0.9500 .
C00V H16 0.9500 .
C00W C00X 1.393(10) .
C00W H17 0.9500 .
C00X H18 0.9500 .

loop_
_geom_torsion_atom_site_label_1
_geom_torsion_atom_site_label_2
_geom_torsion_atom_site_label_3
_geom_torsion_atom_site_label_4
_geom_torsion
_geom_torsion_site_symmetry_1
_geom_torsion_site_symmetry_2
_geom_torsion_site_symmetry_3
_geom_torsion_site_symmetry_4
C00A N005 C008 C00W 51.3(9) . . . .
B00Y N005 C008 C00W -123.8(7) . . . .
C00A N005 C008 C00T -129.1(7) . . . .
B00Y N005 C008 C00T 55.8(8) . . . .
C008 N005 C00A C00O -168.6(6) . . . .
B00Y N005 C00A C00O 6.0(10) . . . .
C008 N005 C00A C00K 11.1(10) . . . .
B00Y N005 C00A C00K -174.4(6) . . . .
C00G C007 C00C C00J 2.2(11) . . . .
I001 C007 C00C C00J -177.0(5) . . . .
C00F N006 C00E C00J -126.4(8) . . . .
B00Y N006 C00E C00J 61.9(9) . . . .
C00F N006 C00E C00V 54.4(9) . . . .
B00Y N006 C00E C00V -117.3(7) . . . .
C00E N006 C00F C00O -168.7(6) . . . .
B00Y N006 C00F C00O 2.6(10) . . . .
C00E N006 C00F C00L 12.4(10) . . . .
B00Y N006 C00F C00L -176.3(7) . . . .
C00C C007 C00G C00V -2.5(10) . . . .
I001 C007 C00G C00V 176.7(5) . . . .
C00V C00E C00J C00C -3.1(11) . . . .
N006 C00E C00J C00C 177.7(6) . . . .
C007 C00C C00J C00E 0.6(11) . . . .
C00M C00H C00K C00B 3.8(11) . . . .
C00M C00H C00K C00A -178.0(7) . . . .
C00N C00B C00K C00H -2.7(11) . . . .
C00N C00B C00K C00A 179.0(7) . . . .
N005 C00A C00K C00H 45.5(10) . . . .
C00O C00A C00K C00H -134.8(7) . . . .
N005 C00A C00K C00B -136.2(7) . . . .
C00O C00A C00K C00B 43.4(10) . . . .
C00R C00D C00L C00Q 0.6(12) . . . .
C00R C00D C00L C00F 174.4(7) . . . .
N006 C00F C00L C00Q -134.6(8) . . . .
C00O C00F C00L C00Q 46.5(10) . . . .
N006 C00F C00L C00D 51.9(10) . . . .
C00O C00F C00L C00D -127.1(8) . . . .
C00N C009 C00M C00H 2.3(12) . . . .
I002 C009 C00M C00H 176.8(6) . . . .
C00K C00H C00M C009 -3.6(12) . . . .
C00K C00B C00N C009 1.4(12) . . . .
C00M C009 C00N C00B -1.2(12) . . . .
I002 C009 C00N C00B -175.7(6) . . . .
N006 C00F C00O C00A -6.9(11) . . . .
C00L C00F C00O C00A 172.0(7) . . . .
N005 C00A C00O C00F 2.6(11) . . . .
C00K C00A C00O C00F -177.1(6) . . . .
C00R C00I C00P C00Q 1.9(12) . . . .
C00D C00L C00Q C00P -1.9(12) . . . .
C00F C00L C00Q C00P -175.5(7) . . . .
C00I C00P C00Q C00L 0.7(12) . . . .
C00L C00D C00R C00I 1.9(12) . . . .
C00P C00I C00R C00D -3.2(12) . . . .
C00W C008 C00T C00U -0.2(11) . . . .
N005 C008 C00T C00U -179.8(7) . . . .
C008 C00T C00U C00S 0.5(12) . . . .
C00X C00S C00U C00T -0.1(12) . . . .
C007 C00G C00V C00E 0.0(10) . . . .
C00J C00E C00V C00G 2.8(11) . . . .
N006 C00E C00V C00G -178.0(6) . . . .
C00T C008 C00W C00X -0.5(11) . . . .
N005 C008 C00W C00X 179.1(7) . . . .
C00U C00S C00X C00W -0.6(12) . . . .
C008 C00W C00X C00S 0.9(12) . . . .
C00A N005 B00Y F004 -131.4(7) . . . .
C008 N005 B00Y F004 43.6(8) . . . .
C00A N005 B00Y F003 108.7(7) . . . .
C008 N005 B00Y F003 -76.3(7) . . . .
C00A N005 B00Y N006 -9.1(9) . . . .
C008 N005 B00Y N006 165.8(6) . . . .
C00F N006 B00Y F004 127.2(7) . . . .
C00E N006 B00Y F004 -61.1(8) . . . .
C00F N006 B00Y F003 -115.8(7) . . . .
C00E N006 B00Y F003 55.9(8) . . . .
C00F N006 B00Y N005 4.7(9) . . . .
C00E N006 B00Y N005 176.3(6) . . . .
